data_7214436
loop_
_publ_author_name
'Xu, Zhiguang'
'Liu, Haiyang'
'Mahmood, Mian HR'
'Cai, Yuepeng'
'Xu, Xuan'
'Tang, Youwen'

_publ_section_title
;
 Spontaneous resolution of chiral bis-sulfoxides with asymmetric
 atropisomerism
;
_journal_issue 19
_journal_name_full CrystEngComm
_journal_page_first 3839
_journal_paper_doi 10.1039/c4ce00296b
_journal_volume 16
_journal_year 2014
_chemical_formula_moiety 'C16 H26 O2 S2'
_chemical_formula_sum 'C16 H26 O2 S2'
_chemical_formula_weight 314.51
_chemical_name_systematic
;

 alpha,alpha'-tert-butylsulfinyl-m-xylene

;
_space_group_IT_number 14
_symmetry_cell_setting monoclinic
_symmetry_space_group_name_Hall '-P 2ybc'
_symmetry_space_group_name_H-M 'P 1 21/c 1'
_atom_sites_solution_hydrogens geom
_atom_sites_solution_primary direct
_atom_sites_solution_secondary difmap
_audit_creation_method SHELXL-97
_cell_angle_alpha 90.00
_cell_angle_beta 93.212(6)
_cell_angle_gamma 90.00
_cell_formula_units_Z 4
_cell_length_a 12.418(5)
_cell_length_b 6.541(2)
_cell_length_c 21.609(8)
_cell_measurement_reflns_used 956
_cell_measurement_temperature 293(2)
_cell_measurement_theta_max 18.30
_cell_measurement_theta_min 2.43
_cell_volume 1752.5(11)
_computing_cell_refinement 'Bruker SMART'
_computing_data_collection 'Bruker SMART'
_computing_data_reduction 'Bruker SAINT'
_computing_molecular_graphics 'Bruker SHELXTL'
_computing_publication_material 'Bruker SHELXTL'
_computing_structure_refinement 'SHELXL-97 (Sheldrick, 1997)'
_computing_structure_solution 'SHELXS-97 (Sheldrick, 1990)'
_diffrn_ambient_temperature 293(2)
_diffrn_measured_fraction_theta_full 0.998
_diffrn_measured_fraction_theta_max 0.928
_diffrn_measurement_device_type 'CCD area detector'
_diffrn_measurement_method 'phi and omega scans'
_diffrn_radiation_monochromator graphite
_diffrn_radiation_source 'fine-focus sealed tube'
_diffrn_radiation_type MoK\a
_diffrn_radiation_wavelength 0.71073
_diffrn_reflns_av_R_equivalents 0.0729
_diffrn_reflns_av_sigmaI/netI 0.1199
_diffrn_reflns_limit_h_max 16
_diffrn_reflns_limit_h_min -16
_diffrn_reflns_limit_k_max 8
_diffrn_reflns_limit_k_min -8
_diffrn_reflns_limit_l_max 28
_diffrn_reflns_limit_l_min -21
_diffrn_reflns_number 10160
_diffrn_reflns_theta_full 25.00
_diffrn_reflns_theta_max 28.34
_diffrn_reflns_theta_min 1.64
_exptl_absorpt_coefficient_mu 0.303
_exptl_absorpt_correction_type none
_exptl_crystal_colour white
_exptl_crystal_density_diffrn 1.192
_exptl_crystal_density_method 'not measured'
_exptl_crystal_description block
_exptl_crystal_F_000 680.0
_exptl_crystal_size_max 0.32
_exptl_crystal_size_mid 0.25
_exptl_crystal_size_min 0.19
_refine_diff_density_max 1.128
_refine_diff_density_min -0.360
_refine_diff_density_rms 0.070
_refine_ls_extinction_method none
_refine_ls_goodness_of_fit_ref 0.963
_refine_ls_hydrogen_treatment constr
_refine_ls_matrix_type full
_refine_ls_number_parameters 187
_refine_ls_number_reflns 4061
_refine_ls_number_restraints 0
_refine_ls_restrained_S_all 0.963
_refine_ls_R_factor_all 0.1968
_refine_ls_R_factor_gt 0.0841
_refine_ls_shift/su_max 0.000
_refine_ls_shift/su_mean 0.000
_refine_ls_structure_factor_coef Fsqd
_refine_ls_weighting_details 'calc w=1/[\s^2^(Fo^2^)+(0.1322P)^2^+0.0000P] where P=(Fo^2^+2Fc^2^)/3'
_refine_ls_weighting_scheme calc
_refine_ls_wR_factor_gt 0.2220
_refine_ls_wR_factor_ref 0.2771
_reflns_number_gt 1523
_reflns_number_total 4061
_reflns_threshold_expression >2sigma(I)
_cod_data_source_file c4ce00296b2.cif
_cod_data_source_block a
_cod_original_sg_symbol_H-M 'P 21/c'
_cod_database_code 7214436

loop_
_symmetry_equiv_pos_as_xyz
'x, y, z'
'-x, y+1/2, -z+1/2'
'-x, -y, -z'
'x, -y-1/2, z-1/2'

loop_
_atom_site_label
_atom_site_type_symbol
_atom_site_fract_x
_atom_site_fract_y
_atom_site_fract_z
_atom_site_U_iso_or_equiv
_atom_site_adp_type
_atom_site_occupancy
_atom_site_symmetry_multiplicity
_atom_site_calc_flag
_atom_site_refinement_flags
C1 C 0.5047(4) 0.6561(10) 0.0783(2) 0.0738(17) Uani 1 1 d .
H1A H 0.5412 0.7412 0.0493 0.089 Uiso 1 1 calc R
H1B H 0.5475 0.5337 0.0859 0.089 Uiso 1 1 calc R
C2 C 0.3955(4) 0.5988(8) 0.0511(2) 0.0575(13) Uani 1 1 d .
C3 C 0.3469(4) 0.4203(8) 0.0688(2) 0.0606(14) Uani 1 1 d .
H3 H 0.3834 0.3359 0.0976 0.073 Uiso 1 1 calc R
C4 C 0.2445(4) 0.3618(8) 0.0449(2) 0.0566(13) Uani 1 1 d .
C5 C 0.1937(4) 0.4888(9) 0.0026(2) 0.0622(14) Uani 1 1 d .
H5 H 0.1253 0.4546 -0.0139 0.075 Uiso 1 1 calc R
C6 C 0.2410(4) 0.6650(9) -0.0160(2) 0.0666(15) Uani 1 1 d .
H6 H 0.2046 0.7491 -0.0449 0.080 Uiso 1 1 calc R
C7 C 0.3417(4) 0.7190(8) 0.0076(2) 0.0642(14) Uani 1 1 d .
H7 H 0.3737 0.8380 -0.0061 0.077 Uiso 1 1 calc R
C8 C 0.1961(4) 0.1683(8) 0.0650(3) 0.0718(16) Uani 1 1 d .
H8A H 0.2529 0.0715 0.0766 0.086 Uiso 1 1 calc R
H8B H 0.1522 0.1101 0.0309 0.086 Uiso 1 1 calc R
C9 C 0.1692(4) -0.1858(9) 0.1623(3) 0.0763(16) Uani 1 1 d .
H9A H 0.2162 -0.1159 0.1920 0.115 Uiso 1 1 calc R
H9B H 0.2069 -0.2122 0.1255 0.115 Uiso 1 1 calc R
H9C H 0.1465 -0.3129 0.1795 0.115 Uiso 1 1 calc R
C10 C 0.0711(4) -0.0536(7) 0.1460(2) 0.0551(13) Uani 1 1 d .
C11 C 0.0053(4) -0.1376(9) 0.0905(3) 0.0732(16) Uani 1 1 d .
H11A H -0.0286 -0.2631 0.1017 0.110 Uiso 1 1 calc R
H11B H 0.0517 -0.1628 0.0573 0.110 Uiso 1 1 calc R
H11C H -0.0490 -0.0401 0.0772 0.110 Uiso 1 1 calc R
C12 C 0.6344(4) 0.8113(9) 0.1766(3) 0.0679(15) Uani 1 1 d .
C13 C 0.0019(5) -0.0307(9) 0.2013(3) 0.0809(17) Uani 1 1 d .
H13A H -0.0295 -0.1604 0.2107 0.121 Uiso 1 1 calc R
H13B H -0.0544 0.0668 0.1917 0.121 Uiso 1 1 calc R
H13C H 0.0458 0.0160 0.2365 0.121 Uiso 1 1 calc R
C14 C 0.6272(6) 0.9224(15) 0.2371(3) 0.140(3) Uani 1 1 d .
H14A H 0.5932 0.8359 0.2662 0.210 Uiso 1 1 calc R
H14B H 0.5854 1.0448 0.2306 0.210 Uiso 1 1 calc R
H14C H 0.6984 0.9575 0.2533 0.210 Uiso 1 1 calc R
C15 C 0.6790(7) 0.6053(13) 0.1871(4) 0.143(3) Uani 1 1 d .
H15A H 0.7425 0.6135 0.2145 0.214 Uiso 1 1 calc R
H15B H 0.6973 0.5473 0.1483 0.214 Uiso 1 1 calc R
H15C H 0.6263 0.5206 0.2054 0.214 Uiso 1 1 calc R
C16 C 0.6973(5) 0.9232(16) 0.1294(4) 0.139(4) Uani 1 1 d .
H16A H 0.6514 1.0220 0.1082 0.209 Uiso 1 1 calc R
H16B H 0.7228 0.8273 0.1000 0.209 Uiso 1 1 calc R
H16C H 0.7576 0.9917 0.1500 0.209 Uiso 1 1 calc R
O1 O 0.4531(4) 0.9930(7) 0.1324(3) 0.128(2) Uani 1 1 d .
O2 O 0.0201(4) 0.3254(7) 0.1093(3) 0.1227(17) Uani 1 1 d .
S1 S 0.11385(11) 0.2109(2) 0.13012(7) 0.0627(5) Uani 1 1 d .
S2 S 0.49268(10) 0.7899(3) 0.14849(6) 0.0685(5) Uani 1 1 d .

loop_
_atom_site_aniso_label
_atom_site_aniso_U_11
_atom_site_aniso_U_22
_atom_site_aniso_U_33
_atom_site_aniso_U_23
_atom_site_aniso_U_13
_atom_site_aniso_U_12
C1 0.055(3) 0.099(5) 0.068(4) -0.022(3) 0.008(3) 0.000(3)
C2 0.060(3) 0.058(4) 0.055(3) -0.012(3) 0.006(2) 0.001(3)
C3 0.079(4) 0.052(3) 0.051(3) -0.005(3) 0.001(3) 0.018(3)
C4 0.067(3) 0.049(3) 0.053(3) -0.013(3) 0.007(3) -0.008(3)
C5 0.055(3) 0.071(4) 0.059(3) -0.008(3) -0.006(3) -0.007(3)
C6 0.078(4) 0.067(4) 0.053(3) 0.003(3) -0.005(3) 0.007(3)
C7 0.081(4) 0.054(3) 0.059(3) -0.003(3) 0.012(3) -0.005(3)
C8 0.084(4) 0.048(4) 0.084(4) -0.012(3) 0.009(3) -0.011(3)
C9 0.081(4) 0.058(4) 0.088(4) 0.009(3) -0.015(3) 0.003(3)
C10 0.064(3) 0.035(3) 0.065(3) -0.002(2) -0.009(3) -0.002(2)
C11 0.074(4) 0.062(4) 0.082(4) -0.016(3) -0.013(3) -0.011(3)
C12 0.057(3) 0.080(4) 0.066(4) -0.002(3) -0.008(3) 0.002(3)
C13 0.090(4) 0.069(4) 0.084(4) -0.004(3) 0.014(3) -0.015(3)
C14 0.127(6) 0.205(10) 0.084(5) -0.058(6) -0.040(4) -0.006(6)
C15 0.147(7) 0.108(7) 0.165(8) 0.007(6) -0.073(6) 0.045(6)
C16 0.079(4) 0.219(10) 0.118(6) 0.043(6) -0.015(4) -0.051(5)
O1 0.121(4) 0.081(4) 0.172(5) -0.031(3) -0.064(3) 0.039(3)
O2 0.122(4) 0.081(3) 0.165(5) 0.017(3) 0.008(3) 0.019(3)
S1 0.0715(9) 0.0417(8) 0.0752(10) -0.0060(7) 0.0067(7) -0.0032(7)
S2 0.0568(8) 0.0813(11) 0.0667(10) -0.0148(8) -0.0021(6) 0.0055(8)

loop_
_atom_type_symbol
_atom_type_description
_atom_type_scat_dispersion_real
_atom_type_scat_dispersion_imag
_atom_type_scat_source
C C 0.0033 0.0016 'International Tables Vol C Tables 4.2.6.8 and 6.1.1.4'
H H 0.0000 0.0000 'International Tables Vol C Tables 4.2.6.8 and 6.1.1.4'
O O 0.0106 0.0060 'International Tables Vol C Tables 4.2.6.8 and 6.1.1.4'
S S 0.1246 0.1234 'International Tables Vol C Tables 4.2.6.8 and 6.1.1.4'

loop_
_geom_angle_atom_site_label_1
_geom_angle_atom_site_label_2
_geom_angle_atom_site_label_3
_geom_angle
C2 C1 S2 110.1(3)
C2 C1 H1A 109.6
S2 C1 H1A 109.6
C2 C1 H1B 109.6
S2 C1 H1B 109.6
H1A C1 H1B 108.2
C7 C2 C3 118.1(5)
C7 C2 C1 121.5(5)
C3 C2 C1 120.4(5)
C2 C3 C4 122.2(5)
C2 C3 H3 118.9
C4 C3 H3 118.9
C5 C4 C3 117.2(5)
C5 C4 C8 122.6(5)
C3 C4 C8 120.1(5)
C4 C5 C6 121.4(5)
C4 C5 H5 119.3
C6 C5 H5 119.3
C5 C6 C7 120.5(5)
C5 C6 H6 119.8
C7 C6 H6 119.8
C6 C7 C2 120.5(5)
C6 C7 H7 119.7
C2 C7 H7 119.7
C4 C8 S1 110.7(4)
C4 C8 H8A 109.5
S1 C8 H8A 109.5
C4 C8 H8B 109.5
S1 C8 H8B 109.5
H8A C8 H8B 108.1
C10 C9 H9A 109.5
C10 C9 H9B 109.5
H9A C9 H9B 109.5
C10 C9 H9C 109.5
H9A C9 H9C 109.5
H9B C9 H9C 109.5
C11 C10 C13 110.8(4)
C11 C10 C9 111.5(4)
C13 C10 C9 110.9(4)
C11 C10 S1 109.8(4)
C13 C10 S1 103.6(3)
C9 C10 S1 110.0(3)
C10 C11 H11A 109.5
C10 C11 H11B 109.5
H11A C11 H11B 109.5
C10 C11 H11C 109.5
H11A C11 H11C 109.5
H11B C11 H11C 109.5
C15 C12 C14 110.4(6)
C15 C12 C16 110.2(6)
C14 C12 C16 114.3(6)
C15 C12 S2 109.1(5)
C14 C12 S2 102.8(4)
C16 C12 S2 109.7(4)
C10 C13 H13A 109.5
C10 C13 H13B 109.5
H13A C13 H13B 109.5
C10 C13 H13C 109.5
H13A C13 H13C 109.5
H13B C13 H13C 109.5
C12 C14 H14A 109.5
C12 C14 H14B 109.5
H14A C14 H14B 109.5
C12 C14 H14C 109.5
H14A C14 H14C 109.5
H14B C14 H14C 109.5
C12 C15 H15A 109.5
C12 C15 H15B 109.5
H15A C15 H15B 109.5
C12 C15 H15C 109.5
H15A C15 H15C 109.5
H15B C15 H15C 109.5
C12 C16 H16A 109.5
C12 C16 H16B 109.5
H16A C16 H16B 109.5
C12 C16 H16C 109.5
H16A C16 H16C 109.5
H16B C16 H16C 109.5
O2 S1 C8 108.7(3)
O2 S1 C10 108.1(3)
C8 S1 C10 100.4(2)
O1 S2 C1 106.9(3)
O1 S2 C12 108.4(3)
C1 S2 C12 101.3(2)

loop_
_geom_bond_atom_site_label_1
_geom_bond_atom_site_label_2
_geom_bond_distance
C1 C2 1.495(7)
C1 S2 1.764(5)
C1 H1A 0.9700
C1 H1B 0.9700
C2 C7 1.371(7)
C2 C3 1.378(7)
C3 C4 1.399(7)
C3 H3 0.9300
C4 C5 1.364(7)
C4 C8 1.476(7)
C5 C6 1.364(7)
C5 H5 0.9300
C6 C7 1.369(7)
C6 H6 0.9300
C7 H7 0.9300
C8 S1 1.807(6)
C8 H8A 0.9700
C8 H8B 0.9700
C9 C10 1.519(7)
C9 H9A 0.9600
C9 H9B 0.9600
C9 H9C 0.9600
C10 C11 1.518(6)
C10 C13 1.518(7)
C10 S1 1.847(5)
C11 H11A 0.9600
C11 H11B 0.9600
C11 H11C 0.9600
C12 C15 1.469(9)
C12 C14 1.503(8)
C12 C16 1.508(9)
C12 S2 1.835(5)
C13 H13A 0.9600
C13 H13B 0.9600
C13 H13C 0.9600
C14 H14A 0.9600
C14 H14B 0.9600
C14 H14C 0.9600
C15 H15A 0.9600
C15 H15B 0.9600
C15 H15C 0.9600
C16 H16A 0.9600
C16 H16B 0.9600
C16 H16C 0.9600
O1 S2 1.452(5)
O2 S1 1.436(5)

loop_
_geom_torsion_atom_site_label_1
_geom_torsion_atom_site_label_2
_geom_torsion_atom_site_label_3
_geom_torsion_atom_site_label_4
_geom_torsion
S2 C1 C2 C7 94.6(5)
S2 C1 C2 C3 -86.4(6)
C7 C2 C3 C4 -1.5(7)
C1 C2 C3 C4 179.5(4)
C2 C3 C4 C5 0.3(7)
C2 C3 C4 C8 179.6(5)
C3 C4 C5 C6 0.4(7)
C8 C4 C5 C6 -178.8(5)
C4 C5 C6 C7 0.0(8)
C5 C6 C7 C2 -1.3(8)
C3 C2 C7 C6 2.0(7)
C1 C2 C7 C6 -179.0(5)
C5 C4 C8 S1 -88.3(6)
C3 C4 C8 S1 92.5(5)
C4 C8 S1 O2 69.1(5)
C4 C8 S1 C10 -177.6(4)
C11 C10 S1 O2 51.5(4)
C13 C10 S1 O2 -66.9(4)
C9 C10 S1 O2 174.5(4)
C11 C10 S1 C8 -62.3(4)
C13 C10 S1 C8 179.4(3)
C9 C10 S1 C8 60.8(4)
C2 C1 S2 O1 -73.6(5)
C2 C1 S2 C12 172.9(4)
C15 C12 S2 O1 -174.3(5)
C14 C12 S2 O1 68.5(6)
C16 C12 S2 O1 -53.5(6)
C15 C12 S2 C1 -61.9(6)
C14 C12 S2 C1 -179.2(5)
C16 C12 S2 C1 58.8(6)
